data_7231932
loop_
_publ_author_name
'Xiao, Zufeng'
'Yang, Weiping'
'Yan, Fengyi'
'Ji, Lingbo'
'Li, Wei'
'Wang, Wei'

_publ_section_title
;
 Assembly of calix[4]arene carboxylic acid derivatives by hydrogen bonding
;
_journal_issue 3
_journal_name_full CrystEngComm
_journal_page_first 439
_journal_paper_doi 10.1039/C8CE01655K
_journal_volume 21
_journal_year 2019
_chemical_formula_moiety 'C37 H36 O10, 2(C4 H8 O)'
_chemical_formula_sum 'C45 H52 O12'
_chemical_formula_weight 784.87
_space_group_IT_number 14
_space_group_name_Hall '-P 2yn'
_space_group_name_H-M_alt 'P 1 21/n 1'
_symmetry_cell_setting monoclinic
_symmetry_space_group_name_Hall '-P 2yn'
_symmetry_space_group_name_H-M 'P 1 21/n 1'
_atom_sites_solution_hydrogens geom
_atom_sites_solution_primary direct
_atom_sites_solution_secondary difmap
_audit_creation_method SHELXL-97
_audit_update_record
;
2015-10-21 deposited with the CCDC.
2018-12-03 downloaded from the CCDC.
;
_cell_angle_alpha 90.00
_cell_angle_beta 95.295(3)
_cell_angle_gamma 90.00
_cell_formula_units_Z 4
_cell_length_a 10.6822(18)
_cell_length_b 17.951(3)
_cell_length_c 23.180(4)
_cell_measurement_reflns_used 4365
_cell_measurement_temperature 296(2)
_cell_measurement_theta_max 22.65
_cell_measurement_theta_min 2.23
_cell_volume 4425.9(13)
_computing_cell_refinement 'Bruker SMART'
_computing_data_collection 'Bruker SMART'
_computing_data_reduction 'Bruker SAINT'
_computing_molecular_graphics 'Bruker SHELXTL'
_computing_publication_material 'Bruker SHELXTL'
_computing_structure_refinement 'Bruker SHELXTL'
_computing_structure_solution 'Bruker SHELXTL'
_diffrn_ambient_temperature 296(2)
_diffrn_measured_fraction_theta_full 0.969
_diffrn_measured_fraction_theta_max 0.969
_diffrn_measurement_device_type 'CCD area detector'
_diffrn_measurement_method 'phi and omega scans'
_diffrn_radiation_monochromator graphite
_diffrn_radiation_source 'fine-focus sealed tube'
_diffrn_radiation_type MoK\a
_diffrn_radiation_wavelength 0.71073
_diffrn_reflns_av_R_equivalents 0.0535
_diffrn_reflns_av_unetI/netI 0.0532
_diffrn_reflns_limit_h_max 12
_diffrn_reflns_limit_h_min -12
_diffrn_reflns_limit_k_max 20
_diffrn_reflns_limit_k_min -20
_diffrn_reflns_limit_l_max 26
_diffrn_reflns_limit_l_min -26
_diffrn_reflns_number 27499
_diffrn_reflns_theta_full 24.40
_diffrn_reflns_theta_max 24.40
_diffrn_reflns_theta_min 2.03
_exptl_absorpt_coefficient_mu 0.085
_exptl_absorpt_correction_T_max 0.9916
_exptl_absorpt_correction_T_min 0.9899
_exptl_absorpt_correction_type multi-scan
_exptl_absorpt_process_details sadabs
_exptl_crystal_colour colorless
_exptl_crystal_density_diffrn 1.178
_exptl_crystal_density_method 'not measured'
_exptl_crystal_description plate
_exptl_crystal_F_000 1672
_exptl_crystal_size_max 0.12
_exptl_crystal_size_mid 0.10
_exptl_crystal_size_min 0.10
_refine_diff_density_max 0.546
_refine_diff_density_min -0.578
_refine_diff_density_rms 0.083
_refine_ls_extinction_method none
_refine_ls_goodness_of_fit_ref 1.083
_refine_ls_hydrogen_treatment constr
_refine_ls_matrix_type full
_refine_ls_number_parameters 548
_refine_ls_number_reflns 7058
_refine_ls_number_restraints 477
_refine_ls_restrained_S_all 1.093
_refine_ls_R_factor_all 0.1457
_refine_ls_R_factor_gt 0.0975
_refine_ls_shift/su_max 0.000
_refine_ls_shift/su_mean 0.000
_refine_ls_structure_factor_coef Fsqd
_refine_ls_weighting_details 'calc w=1/[\s^2^(Fo^2^)+(0.2000P)^2^+0.8890P] where P=(Fo^2^+2Fc^2^)/3'
_refine_ls_weighting_scheme calc
_refine_ls_wR_factor_gt 0.2736
_refine_ls_wR_factor_ref 0.3252
_reflns_number_gt 4092
_reflns_number_total 7058
_reflns_threshold_expression >2sigma(I)
_cod_data_source_file c8ce01655k2.cif
_cod_data_source_block 2.THF
_cod_depositor_comments
;
The following automatic conversions were performed:

'_symmetry_cell_setting' value 'Monoclinic' changed to 'monoclinic'
according to
/home/data/users/saulius/crontab/automatic-downloads/rss-feeds/RSC/lib/dictionaries/cif_core.dic
dictionary named 'cif_core.dic' version 2.4.2 from 2011-04-26.

Automatic conversion script
Id: cif_fix_values 4973 2017-02-22 13:04:09Z antanas 

 Adding full bibliography for 7231928--7231935.cif.
;
_cod_original_sg_symbol_H-M 'P2(1)/n  '
_cod_database_code 7231932

loop_
_symmetry_equiv_pos_as_xyz
'x, y, z'
'-x+1/2, y+1/2, -z+1/2'
'-x, -y, -z'
'x-1/2, -y-1/2, z-1/2'

loop_
_atom_site_label
_atom_site_type_symbol
_atom_site_fract_x
_atom_site_fract_y
_atom_site_fract_z
_atom_site_U_iso_or_equiv
_atom_site_adp_type
_atom_site_occupancy
_atom_site_symmetry_multiplicity
_atom_site_calc_flag
_atom_site_refinement_flags
_atom_site_disorder_assembly
_atom_site_disorder_group
C1 C 0.9161(3) 0.5145(2) 0.38023(16) 0.0482(9) Uani 1 1 d U . .
C2 C 0.8836(4) 0.4770(2) 0.42994(16) 0.0512(10) Uani 1 1 d U . .
C3 C 0.9320(4) 0.4077(3) 0.44093(19) 0.0605(11) Uani 1 1 d U . .
H3 H 0.9139 0.3830 0.4745 0.073 Uiso 1 1 calc R . .
C4 C 1.0071(4) 0.3731(2) 0.4035(2) 0.0632(11) Uani 1 1 d U . .
C5 C 1.0298(4) 0.4084(2) 0.35245(19) 0.0577(11) Uani 1 1 d U . .
H5 H 1.0764 0.3840 0.3262 0.069 Uiso 1 1 calc R . .
C6 C 0.9850(3) 0.4787(2) 0.33979(17) 0.0525(10) Uani 1 1 d U . .
C7 C 0.9340(4) 0.6461(2) 0.4021(2) 0.0671(12) Uani 1 1 d U . .
H7 H 0.9353 0.6333 0.4432 0.081 Uiso 1 1 calc R . .
C8 C 0.8467(6) 0.7112(3) 0.3896(3) 0.112(2) Uani 1 1 d U . .
H8A H 0.8420 0.7229 0.3490 0.169 Uiso 1 1 calc R . .
H8B H 0.8780 0.7536 0.4117 0.169 Uiso 1 1 calc R . .
H8C H 0.7645 0.6986 0.4001 0.169 Uiso 1 1 calc R . .
C9 C 1.0639(5) 0.6584(3) 0.3879(3) 0.0960(18) Uani 1 1 d U . .
H9A H 1.1084 0.6119 0.3897 0.144 Uiso 1 1 calc R . .
H9B H 1.1052 0.6926 0.4153 0.144 Uiso 1 1 calc R . .
H9C H 1.0630 0.6788 0.3496 0.144 Uiso 1 1 calc R . .
C10 C 1.0608(5) 0.2989(3) 0.4187(3) 0.0880(16) Uani 1 1 d U . .
C11 C 1.0061(4) 0.5142(3) 0.28243(17) 0.0583(11) Uani 1 1 d U . .
H11A H 1.0906 0.5026 0.2730 0.070 Uiso 1 1 calc R . .
H11B H 1.0001 0.5679 0.2861 0.070 Uiso 1 1 calc R . .
C12 C 0.9126(4) 0.4884(2) 0.23286(16) 0.0523(10) Uani 1 1 d U . .
C13 C 0.9481(4) 0.4364(2) 0.19381(17) 0.0570(10) Uani 1 1 d U . .
H13 H 1.0289 0.4167 0.1984 0.068 Uiso 1 1 calc R . .
C14 C 0.8660(4) 0.4129(2) 0.14792(16) 0.0549(10) Uani 1 1 d U . .
C15 C 0.7450(4) 0.4424(2) 0.14128(17) 0.0612(11) Uani 1 1 d U . .
H15 H 0.6899 0.4272 0.1101 0.073 Uiso 1 1 calc R . .
C16 C 0.7055(4) 0.4933(2) 0.17943(17) 0.0578(11) Uani 1 1 d U . .
C17 C 0.7901(4) 0.5163(2) 0.22587(16) 0.0523(10) Uani 1 1 d U . .
C18 C 0.9055(5) 0.3575(3) 0.1067(2) 0.0648(12) Uani 1 1 d U . .
C19 C 0.5732(4) 0.5255(3) 0.17281(18) 0.0660(12) Uani 1 1 d U . .
H19A H 0.5767 0.5775 0.1841 0.079 Uiso 1 1 calc R . .
H19B H 0.5409 0.5232 0.1323 0.079 Uiso 1 1 calc R . .
C20 C 0.4835(4) 0.4850(3) 0.20872(18) 0.0611(11) Uani 1 1 d U . .
C21 C 0.4394(5) 0.4150(3) 0.1909(2) 0.0787(14) Uani 1 1 d U . .
H21 H 0.4588 0.3963 0.1553 0.094 Uiso 1 1 calc R . .
C22 C 0.3684(5) 0.3735(3) 0.2244(3) 0.0891(16) Uani 1 1 d U . .
H22 H 0.3376 0.3276 0.2109 0.107 Uiso 1 1 calc R . .
C23 C 0.3411(4) 0.3982(3) 0.2785(2) 0.0752(13) Uani 1 1 d U . .
H23 H 0.2957 0.3681 0.3017 0.090 Uiso 1 1 calc R . .
C24 C 0.3812(4) 0.4675(2) 0.29773(18) 0.0578(11) Uani 1 1 d U . .
C25 C 0.4474(4) 0.5116(2) 0.26152(18) 0.0550(10) Uani 1 1 d U . .
C26 C 0.4210(5) 0.6461(3) 0.2526(2) 0.0787(14) Uani 1 1 d U . .
H26 H 0.4095 0.6371 0.2107 0.094 Uiso 1 1 calc R . .
C27 C 0.5103(8) 0.7088(4) 0.2640(4) 0.131(3) Uani 1 1 d U . .
H27A H 0.5200 0.7193 0.3047 0.196 Uiso 1 1 calc R . .
H27B H 0.4783 0.7522 0.2433 0.196 Uiso 1 1 calc R . .
H27C H 0.5903 0.6956 0.2512 0.196 Uiso 1 1 calc R . .
C28 C 0.2974(7) 0.6585(4) 0.2737(4) 0.135(3) Uani 1 1 d U . .
H28A H 0.2500 0.6130 0.2709 0.202 Uiso 1 1 calc R . .
H28B H 0.2531 0.6963 0.2507 0.202 Uiso 1 1 calc R . .
H28C H 0.3082 0.6743 0.3135 0.202 Uiso 1 1 calc R . .
C29 C 0.3594(4) 0.4921(3) 0.35865(18) 0.0623(11) Uani 1 1 d U . .
H29A H 0.3589 0.5461 0.3600 0.075 Uiso 1 1 calc R . .
H29B H 0.2773 0.4749 0.3675 0.075 Uiso 1 1 calc R . .
C30 C 0.4570(4) 0.4635(2) 0.40444(17) 0.0531(10) Uani 1 1 d U . .
C31 C 0.4312(4) 0.4016(2) 0.43691(18) 0.0577(11) Uani 1 1 d U . .
H31 H 0.3540 0.3779 0.4298 0.069 Uiso 1 1 calc R . .
C32 C 0.5182(4) 0.3744(2) 0.47978(17) 0.0586(11) Uani 1 1 d U . .
C33 C 0.6323(4) 0.4105(2) 0.49025(16) 0.0565(10) Uani 1 1 d U . .
H33 H 0.6900 0.3927 0.5195 0.068 Uiso 1 1 calc R . .
C34 C 0.6634(4) 0.4710(2) 0.45926(16) 0.0518(10) Uani 1 1 d U . .
C35 C 0.5732(4) 0.4975(2) 0.41548(16) 0.0512(10) Uani 1 1 d U . .
C36 C 0.4896(4) 0.3083(3) 0.5141(2) 0.0637(11) Uani 1 1 d U . .
C37 C 0.7893(4) 0.5097(3) 0.46935(16) 0.0567(10) Uani 1 1 d U . .
H37A H 0.8218 0.5039 0.5096 0.068 Uiso 1 1 calc R . .
H37B H 0.7787 0.5626 0.4615 0.068 Uiso 1 1 calc R . .
C38 C 0.2408(14) 0.0776(9) 0.4271(8) 0.140(5) Uani 0.50 1 d PDU A 1
H38A H 0.1745 0.0468 0.4083 0.168 Uiso 0.50 1 calc PR A 1
H38B H 0.2230 0.0867 0.4668 0.168 Uiso 0.50 1 calc PR A 1
C39 C 0.3650(17) 0.0415(12) 0.4252(10) 0.179(6) Uani 0.50 1 d PDU A 1
H39A H 0.3995 0.0285 0.4641 0.215 Uiso 0.50 1 calc PR A 1
H39B H 0.3563 -0.0038 0.4024 0.215 Uiso 0.50 1 calc PR A 1
C40 C 0.447(2) 0.0928(12) 0.3995(11) 0.193(6) Uani 0.50 1 d PDU A 1
H40A H 0.4864 0.0684 0.3684 0.232 Uiso 0.50 1 calc PR A 1
H40B H 0.5135 0.1089 0.4284 0.232 Uiso 0.50 1 calc PR A 1
C41 C 0.3736(18) 0.1581(12) 0.3766(10) 0.188(6) Uani 0.50 1 d PDU A 1
H41A H 0.4098 0.2043 0.3920 0.226 Uiso 0.50 1 calc PR A 1
H41B H 0.3681 0.1596 0.3346 0.226 Uiso 0.50 1 calc PR A 1
C42 C 0.6312(14) 0.2361(7) 0.2719(4) 0.229(5) Uani 1 1 d DU . .
H42A H 0.5492 0.2394 0.2503 0.274 Uiso 1 1 calc R . .
H42B H 0.6765 0.1948 0.2565 0.274 Uiso 1 1 calc R . .
C43 C 0.7014(15) 0.3062(8) 0.2658(5) 0.239(5) Uani 1 1 d DU . .
H43A H 0.7889 0.2962 0.2608 0.287 Uiso 1 1 calc R . .
H43B H 0.6650 0.3349 0.2329 0.287 Uiso 1 1 calc R . .
C44 C 0.6894 0.3447 0.3188 0.264 Uani 1 1 d DU . .
H44A H 0.7662 0.3715 0.3310 0.317 Uiso 1 1 calc R . .
H44B H 0.6205 0.3801 0.3142 0.317 Uiso 1 1 calc R . .
C45 C 0.6659(15) 0.2907(6) 0.3595(5) 0.243(5) Uani 1 1 d DU . .
H45A H 0.6059 0.3100 0.3847 0.291 Uiso 1 1 calc R . .
H45B H 0.7432 0.2795 0.3832 0.291 Uiso 1 1 calc R . .
C46 C 0.800(2) 0.1443(13) 0.5478(9) 0.191(6) Uani 0.50 1 d PDU B 2
H46A H 0.8072 0.1860 0.5746 0.230 Uiso 0.50 1 calc PR B 2
H46B H 0.7416 0.1083 0.5616 0.230 Uiso 0.50 1 calc PR B 2
C47 C 0.756(2) 0.1697(13) 0.4894(8) 0.188(6) Uani 0.50 1 d PDU B 2
H47A H 0.6662 0.1617 0.4811 0.226 Uiso 0.50 1 calc PR B 2
H47B H 0.7745 0.2220 0.4842 0.226 Uiso 0.50 1 calc PR B 2
C48 C 0.826(2) 0.1241(13) 0.4544(9) 0.188(6) Uani 0.50 1 d PDU B 2
H48A H 0.8554 0.1540 0.4236 0.226 Uiso 0.50 1 calc PR B 2
H48B H 0.7712 0.0856 0.4367 0.226 Uiso 0.50 1 calc PR B 2
C49 C 0.932(2) 0.0897(16) 0.4875(9) 0.203(7) Uani 0.50 1 d PDU B 2
H49A H 0.9290 0.0359 0.4838 0.244 Uiso 0.50 1 calc PR B 2
H49B H 1.0108 0.1076 0.4749 0.244 Uiso 0.50 1 calc PR B 2
O1 O 0.8741(2) 0.58534(15) 0.36753(11) 0.0558(7) Uani 1 1 d U . .
O2 O 1.1345(5) 0.2730(2) 0.3810(2) 0.1227(15) Uani 1 1 d U . .
H2 H 1.1613 0.2319 0.3916 0.184 Uiso 1 1 calc R . .
O3 O 1.0380(5) 0.2659(3) 0.4623(2) 0.1258(16) Uani 1 1 d U . .
O4 O 0.7476(3) 0.56730(17) 0.26172(12) 0.0676(9) Uani 1 1 d U . .
H4 H 0.8034 0.5776 0.2872 0.101 Uiso 1 1 calc R . .
O5 O 1.0144(3) 0.3292(2) 0.11633(15) 0.0927(12) Uani 1 1 d U . .
H5A H 1.0259 0.2991 0.0908 0.139 Uiso 1 1 calc R . .
O6 O 0.8303(3) 0.3405(2) 0.06322(15) 0.0837(10) Uani 1 1 d U . .
O7 O 0.4846(3) 0.58190(16) 0.28069(12) 0.0590(7) Uani 1 1 d U . .
O8 O 0.6063(3) 0.55948(16) 0.38702(13) 0.0655(8) Uani 1 1 d U . .
H8 H 0.5482 0.5720 0.3635 0.098 Uiso 1 1 calc R . .
O9 O 0.5667(3) 0.2872(2) 0.55392(16) 0.0885(11) Uani 1 1 d U . .
O10 O 0.3827(3) 0.2781(2) 0.50194(14) 0.0915(11) Uani 1 1 d U . .
H10 H 0.3752 0.2424 0.5235 0.137 Uiso 1 1 calc R . .
O11 O 0.2511(10) 0.1444(5) 0.3974(5) 0.138(3) Uani 0.50 1 d PDU A 1
O12 O 0.6171 0.2237 0.3322 0.260 Uani 1 1 d DU . .
O13 O 0.9189(17) 0.1111(11) 0.5430(7) 0.221(6) Uani 0.50 1 d PDU B 2

loop_
_atom_site_aniso_label
_atom_site_aniso_U_11
_atom_site_aniso_U_22
_atom_site_aniso_U_33
_atom_site_aniso_U_23
_atom_site_aniso_U_13
_atom_site_aniso_U_12
C1 0.036(2) 0.054(2) 0.054(2) -0.0031(18) -0.0008(17) -0.0035(17)
C2 0.042(2) 0.062(2) 0.049(2) -0.0026(19) 0.0000(17) -0.0075(19)
C3 0.050(2) 0.072(3) 0.059(2) 0.003(2) 0.000(2) -0.007(2)
C4 0.045(2) 0.065(3) 0.078(3) -0.002(2) -0.005(2) -0.002(2)
C5 0.038(2) 0.069(3) 0.067(3) -0.013(2) 0.0048(18) 0.0002(19)
C6 0.034(2) 0.067(3) 0.056(2) -0.005(2) 0.0043(17) -0.0079(18)
C7 0.071(3) 0.065(3) 0.067(3) -0.010(2) 0.016(2) -0.010(2)
C8 0.111(5) 0.074(4) 0.152(6) -0.025(4) 0.013(4) 0.008(3)
C9 0.077(4) 0.101(4) 0.111(4) -0.021(3) 0.013(3) -0.033(3)
C10 0.073(3) 0.087(4) 0.102(4) -0.002(3) 0.001(3) 0.014(3)
C11 0.042(2) 0.073(3) 0.063(2) -0.005(2) 0.0182(19) -0.0051(19)
C12 0.050(2) 0.059(2) 0.050(2) -0.0025(18) 0.0165(18) -0.0029(19)
C13 0.051(2) 0.066(3) 0.056(2) 0.001(2) 0.0171(19) 0.006(2)
C14 0.058(3) 0.062(2) 0.047(2) -0.0041(19) 0.0156(19) 0.002(2)
C15 0.063(3) 0.074(3) 0.047(2) 0.000(2) 0.0067(19) -0.001(2)
C16 0.056(3) 0.070(3) 0.049(2) 0.002(2) 0.014(2) 0.010(2)
C17 0.055(2) 0.057(2) 0.046(2) 0.0036(18) 0.0133(19) 0.0067(19)
C18 0.063(3) 0.070(3) 0.064(3) -0.006(2) 0.015(2) 0.003(2)
C19 0.062(3) 0.086(3) 0.049(2) 0.004(2) 0.006(2) 0.014(2)
C20 0.048(2) 0.075(3) 0.059(2) 0.002(2) 0.002(2) 0.010(2)
C21 0.065(3) 0.097(4) 0.074(3) -0.021(3) 0.007(2) -0.003(3)
C22 0.074(3) 0.082(3) 0.112(4) -0.023(3) 0.008(3) -0.012(3)
C23 0.053(3) 0.084(3) 0.089(3) -0.001(3) 0.010(2) -0.004(2)
C24 0.036(2) 0.070(3) 0.067(3) 0.000(2) 0.0047(19) 0.0052(19)
C25 0.041(2) 0.061(3) 0.062(2) -0.001(2) 0.0015(19) 0.0108(19)
C26 0.079(3) 0.072(3) 0.086(3) 0.008(3) 0.015(3) 0.022(3)
C27 0.145(6) 0.080(4) 0.168(7) 0.022(4) 0.018(5) 0.000(4)
C28 0.099(5) 0.130(5) 0.181(7) 0.039(5) 0.044(5) 0.043(4)
C29 0.042(2) 0.078(3) 0.068(3) 0.005(2) 0.012(2) 0.005(2)
C30 0.041(2) 0.062(2) 0.059(2) 0.000(2) 0.0184(18) -0.0011(19)
C31 0.045(2) 0.071(3) 0.060(2) -0.001(2) 0.0165(19) -0.008(2)
C32 0.060(3) 0.067(3) 0.051(2) 0.002(2) 0.016(2) -0.006(2)
C33 0.055(3) 0.070(3) 0.046(2) 0.005(2) 0.0135(18) -0.003(2)
C34 0.050(2) 0.063(2) 0.044(2) -0.0017(19) 0.0160(18) -0.0021(19)
C35 0.050(2) 0.057(2) 0.049(2) 0.0007(18) 0.0150(18) 0.0023(18)
C36 0.060(3) 0.072(3) 0.062(3) 0.009(2) 0.017(2) -0.010(2)
C37 0.051(2) 0.075(3) 0.044(2) -0.0014(19) 0.0082(18) -0.006(2)
C38 0.115(9) 0.126(9) 0.175(10) -0.004(8) -0.011(8) 0.000(8)
C39 0.166(11) 0.154(10) 0.216(12) 0.012(10) 0.009(10) 0.038(9)
C40 0.167(11) 0.173(11) 0.241(12) -0.007(11) 0.026(10) 0.038(10)
C41 0.180(11) 0.182(11) 0.207(11) -0.016(10) 0.041(10) 0.035(10)
C42 0.310(10) 0.193(8) 0.171(7) -0.046(7) -0.044(8) 0.031(9)
C43 0.281(10) 0.230(10) 0.213(9) 0.012(9) 0.056(8) 0.023(9)
C44 0.308 0.243 0.240 0.021 0.019 0.011
C45 0.309(10) 0.223(9) 0.200(8) -0.057(8) 0.037(8) 0.001(8)
C46 0.189(12) 0.187(11) 0.193(11) -0.021(10) -0.010(10) 0.055(10)
C47 0.202(12) 0.192(11) 0.172(11) -0.036(10) 0.019(10) 0.053(10)
C48 0.202(12) 0.198(12) 0.166(11) -0.024(10) 0.019(10) 0.044(10)
C49 0.206(12) 0.221(12) 0.186(12) -0.014(11) 0.034(11) 0.053(11)
O1 0.0520(16) 0.0599(17) 0.0559(15) -0.0061(13) 0.0075(12) -0.0034(13)
O2 0.135(4) 0.103(3) 0.132(4) 0.000(3) 0.021(3) 0.046(3)
O3 0.152(4) 0.095(3) 0.131(4) 0.033(3) 0.018(3) 0.028(3)
O4 0.0582(18) 0.086(2) 0.0583(17) -0.0169(15) 0.0037(14) 0.0171(15)
O5 0.078(2) 0.113(3) 0.088(2) -0.041(2) 0.0106(18) 0.024(2)
O6 0.087(2) 0.089(2) 0.075(2) -0.0238(18) 0.0081(19) 0.0114(19)
O7 0.0538(17) 0.0626(17) 0.0611(16) 0.0049(14) 0.0079(13) 0.0081(13)
O8 0.0541(17) 0.0719(19) 0.0698(18) 0.0148(15) 0.0026(14) -0.0094(14)
O9 0.078(2) 0.096(2) 0.092(2) 0.039(2) 0.006(2) -0.0081(19)
O10 0.092(3) 0.103(3) 0.080(2) 0.0281(19) 0.0041(19) -0.036(2)
O11 0.127(7) 0.110(6) 0.174(8) 0.006(6) 0.002(6) 0.059(6)
O12 0.316 0.232 0.234 -0.002 0.034 0.014
O13 0.223(11) 0.240(11) 0.197(10) -0.018(10) -0.001(9) 0.050(9)

loop_
_atom_type_symbol
_atom_type_description
_atom_type_scat_dispersion_real
_atom_type_scat_dispersion_imag
_atom_type_scat_source
C C 0.0033 0.0016 'International Tables Vol C Tables 4.2.6.8 and 6.1.1.4'
H H 0.0000 0.0000 'International Tables Vol C Tables 4.2.6.8 and 6.1.1.4'
O O 0.0106 0.0060 'International Tables Vol C Tables 4.2.6.8 and 6.1.1.4'

loop_
_geom_angle_atom_site_label_1
_geom_angle_atom_site_label_2
_geom_angle_atom_site_label_3
_geom_angle
O1 C1 C6 117.7(3)
O1 C1 C2 121.3(3)
C6 C1 C2 120.9(4)
C3 C2 C1 118.2(4)
C3 C2 C37 119.7(4)
C1 C2 C37 121.9(4)
C2 C3 C4 121.7(4)
C2 C3 H3 119.2
C4 C3 H3 119.2
C3 C4 C5 119.3(4)
C3 C4 C10 119.3(5)
C5 C4 C10 121.4(5)
C6 C5 C4 121.3(4)
C6 C5 H5 119.4
C4 C5 H5 119.4
C5 C6 C1 118.3(4)
C5 C6 C11 119.9(4)
C1 C6 C11 121.7(4)
O1 C7 C9 111.3(4)
O1 C7 C8 104.0(4)
C9 C7 C8 114.9(5)
O1 C7 H7 108.8
C9 C7 H7 108.8
C8 C7 H7 108.8
C7 C8 H8A 109.5
C7 C8 H8B 109.5
H8A C8 H8B 109.5
C7 C8 H8C 109.5
H8A C8 H8C 109.5
H8B C8 H8C 109.5
C7 C9 H9A 109.5
C7 C9 H9B 109.5
H9A C9 H9B 109.5
C7 C9 H9C 109.5
H9A C9 H9C 109.5
H9B C9 H9C 109.5
O3 C10 O2 123.9(6)
O3 C10 C4 122.3(5)
O2 C10 C4 113.8(6)
C6 C11 C12 113.3(3)
C6 C11 H11A 108.9
C12 C11 H11A 108.9
C6 C11 H11B 108.9
C12 C11 H11B 108.9
H11A C11 H11B 107.7
C13 C12 C17 118.6(4)
C13 C12 C11 120.1(4)
C17 C12 C11 121.4(3)
C12 C13 C14 121.3(4)
C12 C13 H13 119.3
C14 C13 H13 119.3
C13 C14 C15 119.1(4)
C13 C14 C18 120.5(4)
C15 C14 C18 120.4(4)
C16 C15 C14 121.5(4)
C16 C15 H15 119.2
C14 C15 H15 119.2
C15 C16 C17 118.5(4)
C15 C16 C19 121.9(4)
C17 C16 C19 119.6(4)
O4 C17 C12 122.7(4)
O4 C17 C16 116.4(4)
C12 C17 C16 120.9(4)
O6 C18 O5 123.1(4)
O6 C18 C14 118.8(4)
O5 C18 C14 118.1(4)
C20 C19 C16 113.1(4)
C20 C19 H19A 109.0
C16 C19 H19A 109.0
C20 C19 H19B 109.0
C16 C19 H19B 109.0
H19A C19 H19B 107.8
C21 C20 C25 117.0(4)
C21 C20 C19 119.0(4)
C25 C20 C19 123.8(4)
C22 C21 C20 121.1(5)
C22 C21 H21 119.4
C20 C21 H21 119.4
C21 C22 C23 121.2(5)
C21 C22 H22 119.4
C23 C22 H22 119.4
C24 C23 C22 119.8(5)
C24 C23 H23 120.1
C22 C23 H23 120.1
C23 C24 C25 118.6(4)
C23 C24 C29 119.6(4)
C25 C24 C29 121.7(4)
O7 C25 C24 118.1(4)
O7 C25 C20 119.8(4)
C24 C25 C20 122.0(4)
O7 C26 C28 111.5(5)
O7 C26 C27 104.8(5)
C28 C26 C27 114.2(6)
O7 C26 H26 108.7
C28 C26 H26 108.7
C27 C26 H26 108.7
C26 C27 H27A 109.5
C26 C27 H27B 109.5
H27A C27 H27B 109.5
C26 C27 H27C 109.5
H27A C27 H27C 109.5
H27B C27 H27C 109.5
C26 C28 H28A 109.5
C26 C28 H28B 109.5
H28A C28 H28B 109.5
C26 C28 H28C 109.5
H28A C28 H28C 109.5
H28B C28 H28C 109.5
C30 C29 C24 113.6(3)
C30 C29 H29A 108.8
C24 C29 H29A 108.8
C30 C29 H29B 108.8
C24 C29 H29B 108.8
H29A C29 H29B 107.7
C31 C30 C35 118.2(4)
C31 C30 C29 119.8(4)
C35 C30 C29 122.0(4)
C30 C31 C32 121.4(4)
C30 C31 H31 119.3
C32 C31 H31 119.3
C33 C32 C31 118.8(4)
C33 C32 C36 120.3(4)
C31 C32 C36 120.8(4)
C34 C33 C32 122.4(4)
C34 C33 H33 118.8
C32 C33 H33 118.8
C33 C34 C35 117.6(4)
C33 C34 C37 122.8(4)
C35 C34 C37 119.6(4)
O8 C35 C30 122.7(4)
O8 C35 C34 115.6(3)
C30 C35 C34 121.6(4)
O9 C36 O10 123.8(4)
O9 C36 C32 119.4(4)
O10 C36 C32 116.7(4)
C34 C37 C2 110.8(3)
C34 C37 H37A 109.5
C2 C37 H37A 109.5
C34 C37 H37B 109.5
C2 C37 H37B 109.5
H37A C37 H37B 108.1
O11 C38 C39 104.5(13)
O11 C38 H38A 110.8
C39 C38 H38A 110.8
O11 C38 H38B 110.8
C39 C38 H38B 110.8
H38A C38 H38B 108.9
C40 C39 C38 108.4(16)
C40 C39 H39A 110.0
C38 C39 H39A 110.0
C40 C39 H39B 110.0
C38 C39 H39B 110.0
H39A C39 H39B 108.4
C39 C40 C41 109.1(18)
C39 C40 H40A 109.9
C41 C40 H40A 109.9
C39 C40 H40B 109.9
C41 C40 H40B 109.9
H40A C40 H40B 108.3
O11 C41 C40 102.3(16)
O11 C41 H41A 111.3
C40 C41 H41A 111.3
O11 C41 H41B 111.3
C40 C41 H41B 111.3
H41A C41 H41B 109.2
O12 C42 C43 108.9(9)
O12 C42 H42A 109.9
C43 C42 H42A 109.9
O12 C42 H42B 109.9
C43 C42 H42B 109.9
H42A C42 H42B 108.3
C44 C43 C42 104.1(9)
C44 C43 H43A 110.9
C42 C43 H43A 110.9
C44 C43 H43B 110.9
C42 C43 H43B 110.9
H43A C43 H43B 108.9
C45 C44 C43 106.4(8)
C45 C44 H44A 110.5
C43 C44 H44A 110.5
C45 C44 H44B 110.5
C43 C44 H44B 110.5
H44A C44 H44B 108.6
C44 C45 O12 111.4(8)
C44 C45 H45A 109.3
O12 C45 H45A 109.3
C44 C45 H45B 109.3
O12 C45 H45B 109.3
H45A C45 H45B 108.0
O13 C46 C47 105.6(18)
O13 C46 H46A 110.6
C47 C46 H46A 110.6
O13 C46 H46B 110.6
C47 C46 H46B 110.6
H46A C46 H46B 108.7
C48 C47 C46 102.2(18)
C48 C47 H47A 111.3
C46 C47 H47A 111.3
C48 C47 H47B 111.3
C46 C47 H47B 111.3
H47A C47 H47B 109.2
C47 C48 C49 111.8(19)
C47 C48 H48A 109.3
C49 C48 H48A 109.3
C47 C48 H48B 109.3
C49 C48 H48B 109.3
H48A C48 H48B 107.9
O13 C49 C48 103.6(18)
O13 C49 H49A 111.0
C48 C49 H49A 111.0
O13 C49 H49B 111.0
C48 C49 H49B 111.0
H49A C49 H49B 109.0
C1 O1 C7 117.1(3)
C10 O2 H2 109.5
C17 O4 H4 109.5
C18 O5 H5A 109.5
C25 O7 C26 118.0(3)
C35 O8 H8 109.5
C36 O10 H10 109.5
C38 O11 C41 115.0(12)
C45 O12 C42 103.5(7)
C49 O13 C46 111.4(18)

loop_
_geom_bond_atom_site_label_1
_geom_bond_atom_site_label_2
_geom_bond_distance
C1 O1 1.372(5)
C1 C6 1.400(5)
C1 C2 1.406(5)
C2 C3 1.362(6)
C2 C37 1.538(5)
C3 C4 1.382(6)
C3 H3 0.9300
C4 C5 1.384(6)
C4 C10 1.479(8)
C5 C6 1.372(6)
C5 H5 0.9300
C6 C11 1.510(6)
C7 O1 1.465(5)
C7 C9 1.473(7)
C7 C8 1.506(8)
C7 H7 0.9800
C8 H8A 0.9600
C8 H8B 0.9600
C8 H8C 0.9600
C9 H9A 0.9600
C9 H9B 0.9600
C9 H9C 0.9600
C10 O3 1.216(7)
C10 O2 1.315(7)
C11 C12 1.523(6)
C11 H11A 0.9700
C11 H11B 0.9700
C12 C13 1.377(5)
C12 C17 1.397(6)
C13 C14 1.381(6)
C13 H13 0.9300
C14 C15 1.392(6)
C14 C18 1.467(6)
C15 C16 1.365(6)
C15 H15 0.9300
C16 C17 1.403(6)
C16 C19 1.521(6)
C17 O4 1.343(5)
C18 O6 1.268(6)
C18 O5 1.270(5)
C19 C20 1.512(6)
C19 H19A 0.9700
C19 H19B 0.9700
C20 C21 1.392(7)
C20 C25 1.400(6)
C21 C22 1.358(7)
C21 H21 0.9300
C22 C23 1.385(7)
C22 H22 0.9300
C23 C24 1.378(7)
C23 H23 0.9300
C24 C25 1.392(6)
C24 C29 1.518(6)
C25 O7 1.385(5)
C26 O7 1.461(5)
C26 C28 1.468(8)
C26 C27 1.483(9)
C26 H26 0.9800
C27 H27A 0.9600
C27 H27B 0.9600
C27 H27C 0.9600
C28 H28A 0.9600
C28 H28B 0.9600
C28 H28C 0.9600
C29 C30 1.507(6)
C29 H29A 0.9700
C29 H29B 0.9700
C30 C31 1.383(6)
C30 C35 1.386(6)
C31 C32 1.386(6)
C31 H31 0.9300
C32 C33 1.382(6)
C32 C36 1.476(6)
C33 C34 1.361(6)
C33 H33 0.9300
C34 C35 1.416(6)
C34 C37 1.512(6)
C35 O8 1.357(5)
C36 O9 1.238(5)
C36 O10 1.272(5)
C37 H37A 0.9700
C37 H37B 0.9700
C38 O11 1.392(14)
C38 C39 1.481(16)
C38 H38A 0.9700
C38 H38B 0.9700
C39 C40 1.441(17)
C39 H39A 0.9700
C39 H39B 0.9700
C40 C41 1.484(17)
C40 H40A 0.9700
C40 H40B 0.9700
C41 O11 1.457(15)
C41 H41A 0.9700
C41 H41B 0.9700
C42 O12 1.437(10)
C42 C43 1.478(14)
C42 H42A 0.9700
C42 H42B 0.9700
C43 C44 1.428(12)
C43 H43A 0.9700
C43 H43B 0.9700
C44 C45 1.391(12)
C44 H44A 0.9700
C44 H44B 0.9700
C45 O12 1.435(11)
C45 H45A 0.9700
C45 H45B 0.9700
C46 O13 1.421(16)
C46 C47 1.463(17)
C46 H46A 0.9700
C46 H46B 0.9700
C47 C48 1.412(16)
C47 H47A 0.9700
C47 H47B 0.9700
C48 C49 1.450(17)
C48 H48A 0.9700
C48 H48B 0.9700
C49 O13 1.361(16)
C49 H49A 0.9700
C49 H49B 0.9700
O2 H2 0.8200
O4 H4 0.8200
O5 H5A 0.8200
O8 H8 0.8200
O10 H10 0.8200

loop_
_geom_torsion_atom_site_label_1
_geom_torsion_atom_site_label_2
_geom_torsion_atom_site_label_3
_geom_torsion_atom_site_label_4
_geom_torsion
O1 C1 C2 C3 -177.9(3)
C6 C1 C2 C3 6.8(5)
O1 C1 C2 C37 6.2(5)
C6 C1 C2 C37 -169.1(3)
C1 C2 C3 C4 -2.5(6)
C37 C2 C3 C4 173.5(4)
C2 C3 C4 C5 -2.6(6)
C2 C3 C4 C10 177.8(4)
C3 C4 C5 C6 3.6(6)
C10 C4 C5 C6 -176.8(4)
C4 C5 C6 C1 0.6(6)
C4 C5 C6 C11 -177.1(4)
O1 C1 C6 C5 178.7(3)
C2 C1 C6 C5 -5.8(5)
O1 C1 C6 C11 -3.7(5)
C2 C1 C6 C11 171.7(3)
C3 C4 C10 O3 2.5(8)
C5 C4 C10 O3 -177.1(5)
C3 C4 C10 O2 -177.5(4)
C5 C4 C10 O2 2.9(7)
C5 C6 C11 C12 81.0(5)
C1 C6 C11 C12 -96.5(4)
C6 C11 C12 C13 -102.1(4)
C6 C11 C12 C17 77.8(5)
C17 C12 C13 C14 1.2(6)
C11 C12 C13 C14 -178.9(4)
C12 C13 C14 C15 -0.1(6)
C12 C13 C14 C18 179.9(4)
C13 C14 C15 C16 -0.8(6)
C18 C14 C15 C16 179.2(4)
C14 C15 C16 C17 0.6(6)
C14 C15 C16 C19 -179.5(4)
C13 C12 C17 O4 -179.8(4)
C11 C12 C17 O4 0.3(6)
C13 C12 C17 C16 -1.4(6)
C11 C12 C17 C16 178.7(4)
C15 C16 C17 O4 179.0(4)
C19 C16 C17 O4 -0.9(6)
C15 C16 C17 C12 0.5(6)
C19 C16 C17 C12 -179.4(4)
C13 C14 C18 O6 -175.9(4)
C15 C14 C18 O6 4.2(6)
C13 C14 C18 O5 3.6(6)
C15 C14 C18 O5 -176.3(4)
C15 C16 C19 C20 95.7(5)
C17 C16 C19 C20 -84.4(5)
C16 C19 C20 C21 -74.4(5)
C16 C19 C20 C25 101.4(5)
C25 C20 C21 C22 -2.4(7)
C19 C20 C21 C22 173.7(5)
C20 C21 C22 C23 -2.3(8)
C21 C22 C23 C24 3.1(8)
C22 C23 C24 C25 0.8(7)
C22 C23 C24 C29 -175.5(4)
C23 C24 C25 O7 178.4(4)
C29 C24 C25 O7 -5.3(5)
C23 C24 C25 C20 -5.6(6)
C29 C24 C25 C20 170.7(4)
C21 C20 C25 O7 -177.8(4)
C19 C20 C25 O7 6.4(6)
C21 C20 C25 C24 6.4(6)
C19 C20 C25 C24 -169.5(4)
C23 C24 C29 C30 82.5(5)
C25 C24 C29 C30 -93.7(5)
C24 C29 C30 C31 -99.3(4)
C24 C29 C30 C35 80.8(5)
C35 C30 C31 C32 0.6(6)
C29 C30 C31 C32 -179.3(4)
C30 C31 C32 C33 0.5(6)
C30 C31 C32 C36 -180.0(4)
C31 C32 C33 C34 -1.2(6)
C36 C32 C33 C34 179.2(4)
C32 C33 C34 C35 0.8(6)
C32 C33 C34 C37 -178.4(4)
C31 C30 C35 O8 -178.4(3)
C29 C30 C35 O8 1.5(6)
C31 C30 C35 C34 -1.0(6)
C29 C30 C35 C34 178.9(3)
C33 C34 C35 O8 177.8(3)
C37 C34 C35 O8 -2.9(5)
C33 C34 C35 C30 0.3(6)
C37 C34 C35 C30 179.6(3)
C33 C32 C36 O9 2.8(6)
C31 C32 C36 O9 -176.7(4)
C33 C32 C36 O10 -180.0(4)
C31 C32 C36 O10 0.5(6)
C33 C34 C37 C2 91.5(4)
C35 C34 C37 C2 -87.7(5)
C3 C2 C37 C34 -72.1(5)
C1 C2 C37 C34 103.8(4)
O11 C38 C39 C40 6(2)
C38 C39 C40 C41 -8(3)
C39 C40 C41 O11 7(3)
O12 C42 C43 C44 -18.8(15)
C42 C43 C44 C45 23.8(14)
C43 C44 C45 O12 -21.2(13)
O13 C46 C47 C48 22(3)
C46 C47 C48 C49 -17(3)
C47 C48 C49 O13 4(3)
C6 C1 O1 C7 -109.8(4)
C2 C1 O1 C7 74.8(4)
C9 C7 O1 C1 70.6(5)
C8 C7 O1 C1 -165.2(4)
C24 C25 O7 C26 -109.1(4)
C20 C25 O7 C26 74.9(5)
C28 C26 O7 C25 78.3(6)
C27 C26 O7 C25 -157.7(5)
C39 C38 O11 C41 -2(2)
C40 C41 O11 C38 -3(2)
C44 C45 O12 C42 8.9(12)
C43 C42 O12 C45 6.5(14)
C48 C49 O13 C46 11(3)
C47 C46 O13 C49 -22(3)
